data_4323298
loop_
_publ_author_name
'Volkmar Stenzel'
'J\"org Jeske'
'Wolf-Walther du Mont'
'Peter G. Jones'

_publ_contact_author
;
      Jones, Peter G.
      Institut f\"ur Analytische und Anorganische Chemie
      Technische Universit\"at Braunschweig
      Postfach 3329
      38023 Braunschweig
      Germany
;
_publ_contact_author_email P.Jones@tu-bs.de
_publ_contact_author_fax '049 531 391-5387'
_publ_contact_author_phone '049 531 391-5382'
_publ_section_title
;
 Supramolecular Soft-Soft Interactions of
 Diiodo(tert-butyl)(isopropyl)phosphonium Cations with \m~2~- to
 \m~5~-Bridging Iodide Anions. Formation of Chains, Helices, and Columnar
 Structures
;
_journal_name_full 'Inorganic Chemistry'
_journal_page_first 443
_journal_page_last 448
_journal_paper_doi 10.1021/ic9603058
_journal_volume 36
_journal_year 1997
_chemical_formula_sum 'C7 H16 I3 P'
_chemical_formula_weight 511.87
_chemical_name_systematic
;
 ?
;
_space_group_IT_number 60
_symmetry_cell_setting orthorhombic
_symmetry_space_group_name_Hall '-P 2n 2ab'
_symmetry_space_group_name_H-M 'P b c n'
_atom_sites_solution_hydrogens geom
_atom_sites_solution_primary direct
_atom_sites_solution_secondary difmap
_audit_creation_method SHELXL
_cell_angle_alpha 90.00
_cell_angle_beta 90.00
_cell_angle_gamma 90.00
_cell_formula_units_Z 8
_cell_length_a 13.413(3)
_cell_length_b 14.693(3)
_cell_length_c 14.240(3)
_cell_measurement_reflns_used 70
_cell_measurement_temperature 143(2)
_cell_measurement_theta_max 11.5
_cell_measurement_theta_min 10
_cell_volume 2806.4(10)
_computing_cell_refinement DIF4
_computing_data_collection DIF4
_computing_data_reduction REDU4
_computing_molecular_graphics 'SIEMENS XP'
_computing_publication_material 'SHELXL-93 (Sheldrick, 1993)'
_computing_structure_refinement 'SHELXL-93 (Sheldrick, 1993)'
_computing_structure_solution 'SHELXS-86 (Sheldrick, 1990)'
_diffrn_ambient_temperature 143(2)
_diffrn_measurement_device 'STOE STADI-4'
_diffrn_measurement_method Omega-Scans
_diffrn_radiation_monochromator graphite
_diffrn_radiation_source 'fine-focus sealed tube'
_diffrn_radiation_type MoK\a
_diffrn_radiation_wavelength 0.71073
_diffrn_reflns_av_R_equivalents 0.0268
_diffrn_reflns_av_sigmaI/netI 0.0261
_diffrn_reflns_limit_h_max 0
_diffrn_reflns_limit_h_min -15
_diffrn_reflns_limit_k_max 3
_diffrn_reflns_limit_k_min -17
_diffrn_reflns_limit_l_max 0
_diffrn_reflns_limit_l_min -16
_diffrn_reflns_number 2807
_diffrn_reflns_theta_max 25.04
_diffrn_reflns_theta_min 3.04
_diffrn_standards_interval_time 60
_diffrn_standards_number 3
_exptl_absorpt_coefficient_mu 6.753
_exptl_absorpt_correction_T_max 0.630
_exptl_absorpt_correction_T_min 0.142
_exptl_absorpt_correction_type Psi-Scans
_exptl_crystal_colour yellow
_exptl_crystal_density_diffrn 2.423
_exptl_crystal_description 'cut tablet'
_exptl_crystal_F_000 1856
_exptl_crystal_size_max 0.90
_exptl_crystal_size_mid 0.35
_exptl_crystal_size_min 0.08
_refine_diff_density_max 1.608
_refine_diff_density_min -1.909
_refine_diff_density_rms 0.266
_refine_ls_extinction_coef 0.00056(13)
_refine_ls_extinction_expression Fc^*^=kFc[1+0.001xFc^2^\l^3^/sin(2\q)]^-1/4^
_refine_ls_extinction_method SHELXL
_refine_ls_goodness_of_fit_all 1.072
_refine_ls_goodness_of_fit_obs 1.112
_refine_ls_hydrogen_treatment 'rigid methyls, other riding'
_refine_ls_matrix_type full
_refine_ls_number_parameters 107
_refine_ls_number_reflns 2339
_refine_ls_number_restraints 39
_refine_ls_restrained_S_all 1.127
_refine_ls_restrained_S_obs 1.102
_refine_ls_R_factor_all 0.0757
_refine_ls_R_factor_obs 0.0646
_refine_ls_shift/esd_max -0.034
_refine_ls_shift/esd_mean 0.003
_refine_ls_structure_factor_coef Fsqd
_refine_ls_weighting_details 'w=1/[\s^2^(Fo^2^)+(0.0886P)^2^+78.6520P] where P=(Fo^2^+2Fc^2^)/3'
_refine_ls_weighting_scheme calc
_refine_ls_wR_factor_all 0.2005
_refine_ls_wR_factor_obs 0.1798
_reflns_number_observed 1969
_reflns_number_total 2349
_reflns_observed_criterion >2sigma(I)
_cod_data_source_file ic9603058_1.cif
_cod_data_source_block blast
_cod_depositor_comments
;
The following automatic conversions were performed:

'_refine_ls_weighting_scheme' value 'calc
w=1/[\s^2^(Fo^2^)+(0.0886P)^2^+78.6520P] where P=(Fo^2^+2Fc^2^)/3'
was changed to 'calc'. New tag '_refine_ls_weighting_details' was
created. The value of the new tag was set to
'w=1/[\s^2^(Fo^2^)+(0.0886P)^2^+78.6520P] where P=(Fo^2^+2Fc^2^)/3'.

Automatic conversion script
Id: cif_fix_values 3143 2015-03-26 13:38:13Z robertas 
;
_cod_original_sg_symbol_H-M Pbcn
_cod_database_code 4323298

loop_
_symmetry_equiv_pos_as_xyz
'x, y, z'
'-x+1/2, -y+1/2, z+1/2'
'-x, y, -z+1/2'
'x+1/2, -y+1/2, -z'
'-x, -y, -z'
'x-1/2, y-1/2, -z-1/2'
'x, -y, z-1/2'
'-x-1/2, y-1/2, z'

loop_
_atom_site_aniso_label
_atom_site_aniso_U_11
_atom_site_aniso_U_22
_atom_site_aniso_U_33
_atom_site_aniso_U_23
_atom_site_aniso_U_13
_atom_site_aniso_U_12
I1 0.0376(6) 0.0350(6) 0.0313(5) -0.0009(4) 0.0094(3) -0.0007(4)
I2 0.0371(6) 0.0441(7) 0.0412(6) 0.0067(4) -0.0013(4) 0.0055(4)
I3 0.0540(9) 0.0605(10) 0.0410(8) 0.000 -0.0246(6) 0.000
I4 0.0456(8) 0.0412(8) 0.0400(7) 0.000 0.0195(6) 0.000
P 0.029(2) 0.032(2) 0.0282(15) 0.0021(14) 0.0017(13) -0.0022(15)
C1 0.089(13) 0.050(11) 0.066(11) -0.009(8) -0.032(9) -0.044(9)
C2 0.209(29) 0.143(23) 0.113(19) -0.092(19) 0.108(20) -0.126(20)
C3 0.084(15) 0.149(23) 0.062(12) -0.025(13) 0.023(10) -0.059(16)
C4 0.028(7) 0.054(9) 0.035(7) 0.007(6) 0.009(5) 0.000(6)
C5 0.052(8) 0.028(7) 0.036(7) 0.001(6) 0.004(6) -0.001(6)
C6 0.056(9) 0.044(9) 0.047(8) 0.004(6) 0.013(7) -0.013(7)
C7 0.048(9) 0.067(11) 0.042(8) 0.000(7) 0.003(6) 0.024(8)

loop_
_atom_site_label
_atom_site_type_symbol
_atom_site_fract_x
_atom_site_fract_y
_atom_site_fract_z
_atom_site_U_iso_or_equiv
_atom_site_thermal_displace_type
_atom_site_occupancy
_atom_site_calc_flag
_atom_site_refinement_flags
_atom_site_disorder_group
I1 I 0.16041(7) 0.14449(7) 0.10859(6) 0.0346(3) Uani 1 d . .
I2 I 0.15685(7) 0.31270(7) -0.10780(7) 0.0408(4) Uani 1 d . .
I3 I 0.0000 0.42924(12) -0.2500 0.0519(5) Uani 1 d S .
I4 I 0.0000 0.03570(10) 0.2500 0.0423(4) Uani 1 d S .
P P 0.2641(3) 0.2267(2) -0.0036(2) 0.0297(7) Uani 1 d . .
C1 C 0.3415(15) 0.3065(13) 0.0678(14) 0.068(5) Uani 1 d U .
H1 H 0.3863(15) 0.2717(13) 0.1109(14) 0.082 Uiso 1 calc R .
C2 C 0.2711(26) 0.3679(21) 0.1246(19) 0.155(15) Uani 1 d U .
H2A H 0.2184(117) 0.3308(33) 0.1529(152) 0.186 Uiso 1 calc R .
H2B H 0.2412(147) 0.4134(115) 0.0829(38) 0.186 Uiso 1 calc R .
H2C H 0.3088(48) 0.3987(136) 0.1742(115) 0.186 Uiso 1 calc R .
C3 C 0.4013(17) 0.3702(20) 0.0080(15) 0.098(9) Uani 1 d U .
H3A H 0.3658(58) 0.3816(88) -0.0510(51) 0.118 Uiso 1 calc R .
H3B H 0.4664(48) 0.3429(50) -0.0055(93) 0.118 Uiso 1 calc R .
H3C H 0.4109(103) 0.4278(43) 0.0415(50) 0.118 Uiso 1 calc R .
C4 C 0.3321(10) 0.1385(11) -0.0781(10) 0.039(3) Uani 1 d U .
C5 C 0.2550(11) 0.0793(10) -0.1244(10) 0.038(3) Uani 1 d U .
H5A H 0.2087(42) 0.1175(11) -0.1603(54) 0.046 Uiso 1 calc R .
H5B H 0.2180(48) 0.0456(49) -0.0763(10) 0.046 Uiso 1 calc R .
H5C H 0.2879(12) 0.0363(43) -0.1669(50) 0.046 Uiso 1 calc R .
C6 C 0.3950(13) 0.1932(11) -0.1525(11) 0.049(4) Uani 1 d U .
H6A H 0.4515(48) 0.2227(61) -0.1212(17) 0.059 Uiso 1 calc R .
H6B H 0.3528(26) 0.2397(48) -0.1818(55) 0.059 Uiso 1 calc R .
H6C H 0.4197(66) 0.1514(16) -0.2008(42) 0.059 Uiso 1 calc R .
C7 C 0.3980(12) 0.0847(13) -0.0146(10) 0.052(4) Uani 1 d U .
H7A H 0.3594(22) 0.0631(63) 0.0394(40) 0.063 Uiso 1 calc R .
H7B H 0.4529(46) 0.1232(24) 0.0074(60) 0.063 Uiso 1 calc R .
H7C H 0.4251(65) 0.0324(42) -0.0488(25) 0.063 Uiso 1 calc R .

loop_
_atom_type_symbol
_atom_type_description
_atom_type_scat_dispersion_real
_atom_type_scat_dispersion_imag
_atom_type_scat_source
C C 0.0033 0.0016 'International Tables Vol C Tables 4.2.6.8 and 6.1.1.4'
H H 0.0000 0.0000 'International Tables Vol C Tables 4.2.6.8 and 6.1.1.4'
P P 0.1023 0.0942 'International Tables Vol C Tables 4.2.6.8 and 6.1.1.4'
I I -0.4742 1.8119 'International Tables Vol C Tables 4.2.6.8 and 6.1.1.4'

loop_
_geom_angle_atom_site_label_1
_geom_angle_atom_site_label_2
_geom_angle_atom_site_label_3
_geom_angle
_geom_angle_site_symmetry_1
_geom_angle_site_symmetry_3
_geom_angle_publ_flag
P I1 I4 174.74(9) . . ?
P I2 I3 177.98(9) . . ?
I2 I3 I2 119.23(6) 3_554 . ?
I1 I4 I1 123.05(5) . 3 ?
C1 P C4 117.6(9) . . ?
C1 P I2 109.6(7) . . ?
C4 P I2 107.3(5) . . ?
C1 P I1 105.8(7) . . ?
C4 P I1 107.5(5) . . ?
I2 P I1 108.74(13) . . ?
C3 C1 C2 105.2(19) . . ?
C3 C1 P 112.4(14) . . ?
C2 C1 P 108.3(16) . . ?
C7 C4 C5 111.6(14) . . ?
C7 C4 C6 111.2(12) . . ?
C5 C4 C6 111.6(12) . . ?
C7 C4 P 107.9(10) . . ?
C5 C4 P 107.9(9) . . ?
C6 C4 P 106.5(11) . . ?

loop_
_geom_bond_atom_site_label_1
_geom_bond_atom_site_label_2
_geom_bond_distance
_geom_bond_site_symmetry_2
_geom_bond_publ_flag
I1 P 2.438(3) . ?
I1 I4 3.3525(12) . ?
I2 P 2.423(3) . ?
I2 I3 3.3850(13) . ?
I3 I2 3.3850(13) 3_554 ?
I4 I1 3.3525(11) 3 ?
P C1 1.868(15) . ?
P C4 1.91(2) . ?
C1 C3 1.50(3) . ?
C1 C2 1.54(4) . ?
C4 C7 1.49(2) . ?
C4 C5 1.50(2) . ?
C4 C6 1.58(2) . ?
